data_2200886
loop_
_publ_author_name
'M.Subha Nandhini'
'R.V. Krishnakumar'
S.Natarajan

_publ_section_title
;
 Dichlorobis(<small>DL</small>-alanine)zinc(II)
;
_journal_issue 3
_journal_name_full 'Acta Crystallographica Section E'
_journal_page_first m127
_journal_page_last m129
_journal_paper_doi 10.1107/S1600536802003148
_journal_volume 58
_journal_year 2002
_chemical_formula_moiety 'C6 H14 Cl2 N2 O4 Zn'
_chemical_formula_sum 'C6 H14 Cl2 N2 O4 Zn'
_chemical_formula_weight 314.46
_chemical_name_common Dichlorobis(DL-alanine)zinc(II)
_chemical_name_systematic
;
Dichlorobis(DL-alanine)zinc(II)
;
_space_group_IT_number 14
_symmetry_cell_setting monoclinic
_symmetry_space_group_name_Hall '-P 2ybc'
_symmetry_space_group_name_H-M 'P 1 21/c 1'
_atom_sites_solution_hydrogens geom
_atom_sites_solution_primary direct
_atom_sites_solution_secondary difmap
_audit_creation_method SHELXL-97
_cell_angle_alpha 90.00
_cell_angle_beta 90.300(10)
_cell_angle_gamma 90.00
_cell_formula_units_Z 4
_cell_length_a 9.996(5)
_cell_length_b 13.622(4)
_cell_length_c 8.616(3)
_cell_measurement_reflns_used 25
_cell_measurement_temperature 293(2)
_cell_measurement_theta_max 24
_cell_measurement_theta_min 16
_cell_volume 1173.2(8)
_computing_cell_refinement 'CAD-4 Software'
_computing_data_collection 'CAD-4 Software (Enraf-Nonius, 1989)'
_computing_data_reduction 'CAD-4 Software'
_computing_molecular_graphics 'PLATON (Spek, 1999)'
_computing_publication_material SHELXL97
_computing_structure_refinement 'SHELXL97 (Sheldrick, 1997)'
_computing_structure_solution 'SHELXS97 (Sheldrick, 1990)'
_diffrn_ambient_temperature 293(2)
_diffrn_measured_fraction_theta_full .957
_diffrn_measured_fraction_theta_max .957
_diffrn_measurement_device_type 'Enraf-Nonius CAD-4'
_diffrn_measurement_method \w-2\q
_diffrn_radiation_monochromator graphite
_diffrn_radiation_source 'fine-focus sealed tube'
_diffrn_radiation_type CuK\a
_diffrn_radiation_wavelength 1.5418
_diffrn_reflns_av_R_equivalents .044
_diffrn_reflns_av_sigmaI/netI .0128
_diffrn_reflns_limit_h_max 11
_diffrn_reflns_limit_h_min -12
_diffrn_reflns_limit_k_max 0
_diffrn_reflns_limit_k_min -16
_diffrn_reflns_limit_l_max 10
_diffrn_reflns_limit_l_min 0
_diffrn_reflns_number 2282
_diffrn_reflns_theta_full 67.86
_diffrn_reflns_theta_max 67.86
_diffrn_reflns_theta_min 4.42
_diffrn_standards_decay_% <1
_diffrn_standards_interval_count 100
_diffrn_standards_number 2
_exptl_absorpt_coefficient_mu 7.119
_exptl_absorpt_correction_T_max .49
_exptl_absorpt_correction_T_min .35
_exptl_absorpt_correction_type '\y scans'
_exptl_absorpt_process_details '(North et al., 1968)'
_exptl_crystal_colour colourless
_exptl_crystal_density_diffrn 1.780
_exptl_crystal_density_meas 1.77(2)
_exptl_crystal_density_method 'flotation method'
_exptl_crystal_description plates
_exptl_crystal_F_000 640
_exptl_crystal_size_max .20
_exptl_crystal_size_mid .14
_exptl_crystal_size_min .10
_refine_diff_density_max .51
_refine_diff_density_min -.96
_refine_ls_extinction_coef .0030(4)
_refine_ls_extinction_expression Fc^*^=kFc[1+0.001xFc^2^\l^3^/sin(2\q)]^-1/4^
_refine_ls_extinction_method SHELXL97
_refine_ls_goodness_of_fit_ref 1.15
_refine_ls_hydrogen_treatment constr
_refine_ls_matrix_type full
_refine_ls_number_parameters 137
_refine_ls_number_reflns 2134
_refine_ls_number_restraints 0
_refine_ls_restrained_S_all 1.15
_refine_ls_R_factor_all .040
_refine_ls_R_factor_gt .040
_refine_ls_shift/su_max <0.001
_refine_ls_shift/su_mean <0.001
_refine_ls_structure_factor_coef Fsqd
_refine_ls_weighting_details 'calc w = 1/[\s^2^(Fo^2^)+(0.0605P)^2^+2.8047P] where P = (Fo^2^+2Fc^2^)/3'
_refine_ls_weighting_scheme calc
_refine_ls_wR_factor_gt .114
_refine_ls_wR_factor_ref .114
_reflns_number_gt 2097
_reflns_number_total 2134
_reflns_threshold_expression I>2\s(I)
_cod_data_source_file ci6103.cif
_cod_data_source_block I
_cod_original_sg_symbol_H-M 'P 21/c'
_cod_database_code 2200886
_cod_database_fobs_code 2200886

loop_
_symmetry_equiv_pos_as_xyz
'x, y, z'
'-x, y+1/2, -z+1/2'
'-x, -y, -z'
'x, -y-1/2, z-1/2'

loop_
_atom_site_label
_atom_site_fract_x
_atom_site_fract_y
_atom_site_fract_z
_atom_site_U_iso_or_equiv
_atom_site_adp_type
_atom_site_calc_flag
_atom_site_refinement_flags
_atom_site_occupancy
_atom_site_disorder_assembly
_atom_site_disorder_group
_atom_site_type_symbol
Zn1 .71059(4) -.04277(3) .75589(5) .0200(2) Uani d . 1 . . Zn
Cl1 .51376(9) -.10007(7) .84660(10) .0291(3) Uani d . 1 . . Cl
Cl2 .86984(9) -.14992(6) .83302(11) .0300(3) Uani d . 1 . . Cl
O2A .5833(3) .15896(17) .7783(3) .0256(6) Uani d . 1 . . O
O1A .7617(3) .07791(19) .8666(3) .0338(6) Uani d . 1 . . O
N1A .6195(3) .3120(2) .9625(3) .0248(6) Uani d . 1 . . N
H1A1 .5419 .2854 .9898 .037 Uiso calc R 1 . . H
H1A2 .6128 .3361 .8668 .037 Uiso calc R 1 . . H
H1A3 .6403 .3602 1.0281 .037 Uiso calc R 1 . . H
C1A .6836(3) .1509(2) .8610(4) .0196(7) Uani d . 1 . . C
C2A .7258(4) .2359(2) .9670(4) .0228(7) Uani d . 1 . . C
H2A .7331 .2110 1.0735 .027 Uiso calc R 1 . . H
C3A .8595(4) .2787(3) .9212(6) .0405(10) Uani d . 1 . . C
H3A1 .8822 .3315 .9903 .061 Uiso calc R 1 . . H
H3A2 .8542 .3031 .8168 .061 Uiso calc R 1 . . H
H3A3 .9270 .2287 .9274 .061 Uiso calc R 1 . . H
O2B .6619(3) -.16576(18) .4876(3) .0277(6) Uani d . 1 . . O
O1B .7220(3) -.01135(18) .5308(3) .0282(6) Uani d . 1 . . O
N1B .7036(3) -.1605(2) .1863(3) .0258(7) Uani d . 1 . . N
H1B1 .7281 -.1539 .0877 .039 Uiso calc R 1 . . H
H1B2 .6150 -.1656 .1914 .039 Uiso calc R 1 . . H
H1B3 .7409 -.2144 .2259 .039 Uiso calc R 1 . . H
C1B .7058(3) -.0861(2) .4441(4) .0188(7) Uani d . 1 . . C
C2B .7484(4) -.0733(2) .2764(4) .0226(7) Uani d . 1 . . C
H2B .7048 -.0147 .2338 .027 Uiso calc R 1 . . H
C3B .8994(5) -.0616(4) .2620(5) .0437(11) Uani d . 1 . . C
H3B1 .9225 -.0538 .1547 .066 Uiso calc R 1 . . H
H3B2 .9430 -.1188 .3030 .066 Uiso calc R 1 . . H
H3B3 .9278 -.0048 .3192 .066 Uiso calc R 1 . . H

loop_
_atom_site_aniso_label
_atom_site_aniso_U_11
_atom_site_aniso_U_22
_atom_site_aniso_U_33
_atom_site_aniso_U_12
_atom_site_aniso_U_13
_atom_site_aniso_U_23
Zn1 .0300(3) .0110(3) .0190(3) -.00029(16) .00362(19) -.00056(15)
Cl1 .0321(5) .0294(5) .0259(4) -.0067(3) .0070(3) -.0013(3)
Cl2 .0323(5) .0193(4) .0384(5) .0049(3) .0009(4) .0013(3)
O2A .0390(15) .0208(12) .0171(11) -.0033(11) -.0009(10) -.0004(9)
O1A .0322(14) .0180(13) .0511(17) .0045(11) -.0027(12) -.0166(12)
N1A .0340(16) .0184(14) .0219(14) .0061(12) -.0003(12) -.0087(11)
C1A .0258(17) .0144(15) .0188(15) -.0036(13) .0077(13) -.0020(12)
C2A .0319(19) .0151(16) .0213(16) .0027(14) .0005(13) -.0057(13)
C3A .030(2) .027(2) .064(3) -.0053(16) .0006(19) -.0130(19)
O2B .0398(15) .0196(12) .0240(12) -.0075(11) .0076(10) .0002(10)
O1B .0502(16) .0144(12) .0202(12) -.0005(11) .0062(11) -.0007(9)
N1B .0336(17) .0252(15) .0187(14) .0002(13) .0022(12) -.0048(11)
C1B .0217(16) .0164(15) .0183(15) .0016(13) .0036(12) .0013(12)
C2B .0362(19) .0131(15) .0188(16) .0012(14) .0055(14) .0017(12)
C3B .043(2) .048(3) .040(2) -.021(2) .0195(19) -.013(2)

loop_
_atom_type_symbol
_atom_type_description
_atom_type_scat_dispersion_real
_atom_type_scat_dispersion_imag
_atom_type_scat_source
Cl Cl .3639 .7018 'International Tables Vol C Tables 4.2.6.8 and 6.1.1.4'
C C .0181 .0091 'International Tables Vol C Tables 4.2.6.8 and 6.1.1.4'
Zn Zn -1.5491 .6778 'International Tables Vol C Tables 4.2.6.8 and 6.1.1.4'
H H .0000 .0000 'International Tables Vol C Tables 4.2.6.8 and 6.1.1.4'
N N .0311 .0180 'International Tables Vol C Tables 4.2.6.8 and 6.1.1.4'
O O .0492 .0322 'International Tables Vol C Tables 4.2.6.8 and 6.1.1.4'

loop_
_geom_angle_atom_site_label_1
_geom_angle_atom_site_label_2
_geom_angle_atom_site_label_3
_geom_angle
_geom_angle_publ_flag
O1A Zn1 O1B 106.06(12) yes
O1A Zn1 Cl2 102.53(9) yes
O1B Zn1 Cl2 112.45(8) yes
O1A Zn1 Cl1 110.20(9) yes
O1B Zn1 Cl1 117.77(9) yes
Cl2 Zn1 Cl1 106.78(5) yes
C1A O1A Zn1 118.7(2) ?
C2A N1A H1A1 109.5 ?
C2A N1A H1A2 109.5 ?
H1A1 N1A H1A2 109.5 ?
C2A N1A H1A3 109.5 ?
H1A1 N1A H1A3 109.5 ?
H1A2 N1A H1A3 109.5 ?
O2A C1A O1A 126.3(3) ?
O2A C1A C2A 119.9(3) ?
O1A C1A C2A 113.8(3) ?
N1A C2A C3A 110.9(3) ?
N1A C2A C1A 108.5(3) ?
C3A C2A C1A 112.1(3) ?
N1A C2A H2A 108.4 ?
C3A C2A H2A 108.4 ?
C1A C2A H2A 108.4 ?
C2A C3A H3A1 109.5 ?
C2A C3A H3A2 109.5 ?
H3A1 C3A H3A2 109.5 ?
C2A C3A H3A3 109.5 ?
H3A1 C3A H3A3 109.5 ?
H3A2 C3A H3A3 109.5 ?
C1B O1B Zn1 113.1(2) ?
C2B N1B H1B1 109.5 ?
C2B N1B H1B2 109.5 ?
H1B1 N1B H1B2 109.5 ?
C2B N1B H1B3 109.5 ?
H1B1 N1B H1B3 109.5 ?
H1B2 N1B H1B3 109.5 ?
O2B C1B O1B 124.8(3) ?
O2B C1B C2B 119.6(3) ?
O1B C1B C2B 115.5(3) ?
N1B C2B C1B 108.6(3) ?
N1B C2B C3B 109.7(3) ?
C1B C2B C3B 111.9(3) ?
N1B C2B H2B 108.9 ?
C1B C2B H2B 108.9 ?
C3B C2B H2B 108.9 ?
C2B C3B H3B1 109.5 ?
C2B C3B H3B2 109.5 ?
H3B1 C3B H3B2 109.5 ?
C2B C3B H3B3 109.5 ?
H3B1 C3B H3B3 109.5 ?
H3B2 C3B H3B3 109.5 ?

loop_
_geom_bond_atom_site_label_1
_geom_bond_atom_site_label_2
_geom_bond_site_symmetry_2
_geom_bond_distance
_geom_bond_publ_flag
Zn1 O1A . 1.967(3) yes
Zn1 O1B . 1.990(3) yes
Zn1 Cl2 . 2.2572(11) yes
Zn1 Cl1 . 2.2599(13) yes
O2A C1A . 1.232(4) yes
O1A C1A . 1.265(4) yes
N1A C2A . 1.485(4) ?
N1A H1A1 . .89 ?
N1A H1A2 . .89 ?
N1A H1A3 . .89 ?
C1A C2A . 1.531(4) yes
C2A C3A . 1.513(6) yes
C2A H2A . .98 ?
C3A H3A1 . .96 ?
C3A H3A2 . .96 ?
C3A H3A3 . .96 ?
O1B C1B . 1.273(4) yes
O2B C1B . 1.230(4) yes
N1B C2B . 1.487(4) ?
N1B H1B1 . .89 ?
N1B H1B2 . .89 ?
N1B H1B3 . .89 ?
C1B C2B . 1.518(4) yes
C2B C3B . 1.523(6) yes
C2B H2B . .98 ?
C3B H3B1 . .96 ?
C3B H3B2 . .96 ?
C3B H3B3 . .96 ?

loop_
_geom_hbond_atom_site_label_D
_geom_hbond_atom_site_label_H
_geom_hbond_atom_site_label_A
_geom_hbond_site_symmetry_A
_geom_hbond_distance_DH
_geom_hbond_distance_HA
_geom_hbond_distance_DA
_geom_hbond_angle_DHA
N1A H1A1 O2B 2_656 .89 2.15 2.864(4) 136.5
N1A H1A2 Cl1 2_656 .89 2.39 3.204(3) 152.2
N1A H1A3 O1B 4_566 .89 2.22 2.960(4) 140.9
N1B H1B1 Cl2 1_554 .89 2.62 3.478(3) 162.7
N1B H1B2 O2A 3_656 .89 2.00 2.886(4) 171.6
N1B H1B3 Cl2 4 .89 2.43 3.317(3) 172.7
C2B H2B Cl1 3_656 .98 2.77 3.680(4) 154.4

loop_
_geom_torsion_atom_site_label_1
_geom_torsion_atom_site_label_2
_geom_torsion_atom_site_label_3
_geom_torsion_atom_site_label_4
_geom_torsion
O1B Zn1 O1A C1A 69.1(3)
Cl2 Zn1 O1A C1A -172.8(3)
Cl1 Zn1 O1A C1A -59.4(3)
Zn1 O1A C1A O2A -8.6(5)
Zn1 O1A C1A C2A 173.1(2)
O2A C1A C2A N1A 7.4(4)
O1A C1A C2A N1A -174.2(3)
O2A C1A C2A C3A -115.4(4)
O1A C1A C2A C3A 63.0(4)
O1A Zn1 O1B C1B 172.7(2)
Cl2 Zn1 O1B C1B 61.4(3)
Cl1 Zn1 O1B C1B -63.4(3)
Zn1 O1B C1B O2B 13.6(5)
Zn1 O1B C1B C2B -164.7(2)
O2B C1B C2B N1B 10.3(5)
O1B C1B C2B N1B -171.2(3)
O2B C1B C2B C3B -110.9(4)
O1B C1B C2B C3B 67.5(4)
